data_1540893
loop_
_publ_author_name
'Schaefer, W.'
'Kockelmann, W.'
'Linhart, J.'
'Will, G.'
'Kotsanidis, P.A.'
'Yakinthos, J.K.'

_publ_section_title
;
 Structural and magnetic properties of R Co C2 (R = Pr, Dy, Ho) compounds
 studied by neutron diffraction
;
_journal_name_full 'Journal of Magnetism and Magnetic Materials'
_journal_page_first 243
_journal_page_last 248
_journal_volume 132
_journal_year 1994
_chemical_formula_sum 'C2 Co Pr'
_chemical_name_systematic 'Co Pr C2'
_space_group_IT_number 9
_symmetry_space_group_name_Hall 'C -2yc'
_symmetry_space_group_name_H-M 'C 1 c 1'
_cell_angle_alpha 90
_cell_angle_beta 101.73
_cell_angle_gamma 90
_cell_formula_units_Z 4
_cell_length_a 7.401
_cell_length_b 5.358
_cell_length_c 5.357
_cell_volume 207.993
_citation_journal_id_ASTM JMMMDC
_cod_data_source_file Schaefer_JMMMDC_1994_1051.cif
_cod_data_source_block C2Co1Pr1
_cod_original_cell_volume 207.9932
_cod_original_formula_sum 'C2 Co1 Pr1'
_cod_database_code 1540893

loop_
_symmetry_equiv_pos_as_xyz
x,y,z
x,-y,z+1/2
x+1/2,y+1/2,z
x+1/2,-y+1/2,z+1/2

loop_
_atom_site_label
_atom_site_type_symbol
_atom_site_fract_x
_atom_site_fract_y
_atom_site_fract_z
_atom_site_occupancy
_atom_site_U_iso_or_equiv
Pr1 Pr 0 0.927 0 1 0.0
Co1 Co 0.201 0.439 0.059 1 0.0
C1 C 0.273 0.68 0.829 1 0.0
C2 C 0.427 0.575 0.98 1 0.0
